data_7221930
loop_
_publ_author_name
'Wang, Wei'
'Yang, Weiping'
'Guo, Rong'
'Gong, Shuling'

_publ_section_title
;
 &#x2018;Honeycomb&#x2019; nanotube assembly based on thiacalix[4]arene
 derivatives by weak interactions
;
_journal_issue 40
_journal_name_full CrystEngComm
_journal_page_first 7663
_journal_paper_doi 10.1039/C5CE01088H
_journal_volume 17
_journal_year 2015
_chemical_formula_moiety 'C32 H28 O6 S4'
_chemical_formula_sum 'C32 H28 O6 S4'
_chemical_formula_weight 636.78
_chemical_name_systematic
; 
 ? 
;
_space_group_IT_number 148
_symmetry_cell_setting rhombohedral
_symmetry_space_group_name_Hall '-R 3'
_symmetry_space_group_name_H-M 'R -3 :H'
_atom_sites_solution_hydrogens geom
_atom_sites_solution_primary direct
_atom_sites_solution_secondary difmap
_audit_creation_method SHELXL-97
_audit_update_record
;
2015-08-27 deposited with the CCDC.
2015-08-28 downloaded from the CCDC.
;
_cell_angle_alpha 90.00
_cell_angle_beta 90.00
_cell_angle_gamma 120.00
_cell_formula_units_Z 18
_cell_length_a 36.0289(13)
_cell_length_b 36.0289(13)
_cell_length_c 12.2533(13)
_cell_measurement_reflns_used 1825
_cell_measurement_temperature 173(2)
_cell_measurement_theta_max 23.66
_cell_measurement_theta_min 2.99
_cell_volume 13774.8(16)
_computing_cell_refinement 'Bruker SMART'
_computing_data_collection 'Bruker SMART'
_computing_data_reduction 'Bruker SAINT'
_computing_molecular_graphics 'Bruker SHELXTL'
_computing_publication_material 'Bruker SHELXTL'
_computing_structure_refinement 'SHELXL-97 (Sheldrick, 1997)'
_computing_structure_solution 'SHELXS-97 (Sheldrick, 1990)'
_diffrn_ambient_temperature 173(2)
_diffrn_measured_fraction_theta_full 0.968
_diffrn_measured_fraction_theta_max 0.968
_diffrn_measurement_device_type 'PHOTON100 CMOS detector'
_diffrn_measurement_method 'omega scan'
_diffrn_radiation_monochromator 'TRIUMPH curved crystal monochromator'
_diffrn_radiation_source 'fine-focus sealed tube'
_diffrn_radiation_type MoK\a
_diffrn_radiation_wavelength 0.71073
_diffrn_reflns_av_R_equivalents 0.0837
_diffrn_reflns_av_sigmaI/netI 0.1158
_diffrn_reflns_limit_h_max 40
_diffrn_reflns_limit_h_min -40
_diffrn_reflns_limit_k_max 41
_diffrn_reflns_limit_k_min -43
_diffrn_reflns_limit_l_max 14
_diffrn_reflns_limit_l_min -9
_diffrn_reflns_number 13270
_diffrn_reflns_theta_full 25.36
_diffrn_reflns_theta_max 25.36
_diffrn_reflns_theta_min 2.99
_exptl_absorpt_coefficient_mu 0.354
_exptl_absorpt_correction_T_max 0.7452
_exptl_absorpt_correction_T_min 0.6695
_exptl_absorpt_correction_type multi-scan
_exptl_absorpt_process_details 'SADABS (Bruker, 2013)'
_exptl_crystal_colour colorless
_exptl_crystal_density_diffrn 1.382
_exptl_crystal_density_method 'not measured'
_exptl_crystal_description block
_exptl_crystal_F_000 5976
_exptl_crystal_size_max 0.35
_exptl_crystal_size_mid 0.21
_exptl_crystal_size_min 0.19
_refine_diff_density_max 0.364
_refine_diff_density_min -0.273
_refine_diff_density_rms 0.065
_refine_ls_extinction_method none
_refine_ls_goodness_of_fit_ref 1.010
_refine_ls_hydrogen_treatment mixed
_refine_ls_matrix_type full
_refine_ls_number_parameters 413
_refine_ls_number_reflns 5439
_refine_ls_number_restraints 70
_refine_ls_restrained_S_all 1.007
_refine_ls_R_factor_all 0.1244
_refine_ls_R_factor_gt 0.0492
_refine_ls_shift/su_max 0.001
_refine_ls_shift/su_mean 0.000
_refine_ls_structure_factor_coef Fsqd
_refine_ls_weighting_details 'calc w=1/[\s^2^(Fo^2^)+(0.0321P)^2^+0.0000P] where P=(Fo^2^+2Fc^2^)/3'
_refine_ls_weighting_scheme calc
_refine_ls_wR_factor_gt 0.0804
_refine_ls_wR_factor_ref 0.0972
_reflns_number_gt 3077
_reflns_number_total 5439
_reflns_threshold_expression >2sigma(I)
_cod_data_source_file c5ce01088h2.cif
_cod_data_source_block 8
_cod_depositor_comments
;
The following automatic conversions were performed:

'_symmetry_cell_setting' value 'Rhombohedral' changed to
'rhombohedral' according to
/usr/data/users/saulius/crontab/automatic-downloads/rss-feeds/RSC/lib/dictionaries/cif_core.dic
dictionary named 'cif_core.dic' version 2.4.2 from 2011-04-26.

Automatic conversion script
Id: cif_fix_values 3271 2015-04-21 07:52:19Z andrius 

 Adding full bibliography for 7221927--7221932.cif.
;
_cod_original_sg_symbol_Hall '-R 3   '
_cod_original_sg_symbol_H-M 'R-3   '
_cod_database_code 7221930

loop_
_symmetry_equiv_pos_as_xyz
'x, y, z'
'-y, x-y, z'
'-x+y, -x, z'
'x+2/3, y+1/3, z+1/3'
'-y+2/3, x-y+1/3, z+1/3'
'-x+y+2/3, -x+1/3, z+1/3'
'x+1/3, y+2/3, z+2/3'
'-y+1/3, x-y+2/3, z+2/3'
'-x+y+1/3, -x+2/3, z+2/3'
'-x, -y, -z'
'y, -x+y, -z'
'x-y, x, -z'
'-x+2/3, -y+1/3, -z+1/3'
'y+2/3, -x+y+1/3, -z+1/3'
'x-y+2/3, x+1/3, -z+1/3'
'-x+1/3, -y+2/3, -z+2/3'
'y+1/3, -x+y+2/3, -z+2/3'
'x-y+1/3, x+2/3, -z+2/3'

loop_
_atom_site_label
_atom_site_type_symbol
_atom_site_fract_x
_atom_site_fract_y
_atom_site_fract_z
_atom_site_U_iso_or_equiv
_atom_site_adp_type
_atom_site_occupancy
_atom_site_symmetry_multiplicity
_atom_site_calc_flag
_atom_site_refinement_flags
_atom_site_disorder_assembly
_atom_site_disorder_group
C1 C 0.93166(9) 0.17903(9) 0.4630(3) 0.0236(8) Uani 1 1 d . . .
C2 C 0.95788(9) 0.18592(9) 0.5534(3) 0.0257(8) Uani 1 1 d . . .
C3 C 0.99346(9) 0.22744(10) 0.5725(3) 0.0276(9) Uani 1 1 d . . .
C4 C 1.00169(9) 0.26013(10) 0.5007(3) 0.0307(9) Uani 1 1 d . . .
H4 H 1.0252 0.2880 0.5144 0.037 Uiso 1 1 calc R . .
C5 C 0.97643(9) 0.25328(9) 0.4090(3) 0.0271(9) Uani 1 1 d . . .
C6 C 0.94128(9) 0.21249(9) 0.3909(3) 0.0281(8) Uani 1 1 d . . .
H6 H 0.9237 0.2075 0.3286 0.034 Uiso 1 1 calc R . .
C7 C 0.98617(10) 0.28770(10) 0.3302(3) 0.0378(10) Uani 1 1 d . . .
H7 H 0.9692 0.2806 0.2660 0.045 Uiso 1 1 calc R . .
C8 C 1.00253(9) 0.22664(10) 0.7994(3) 0.0283(9) Uani 1 1 d . . .
C9 C 0.98863(9) 0.18877(10) 0.8586(3) 0.0271(8) Uani 1 1 d D A .
C10 C 0.96892(9) 0.18388(10) 0.9588(3) 0.0290(9) Uani 1 1 d . . .
C11 C 0.96300(9) 0.21671(10) 0.9988(3) 0.0343(9) Uani 1 1 d . . .
H11 H 0.9503 0.2137 1.0686 0.041 Uiso 1 1 calc R . .
C12 C 0.97520(10) 0.25348(10) 0.9390(3) 0.0374(10) Uani 1 1 d . . .
H12 H 0.9699 0.2751 0.9660 0.045 Uiso 1 1 calc R . .
C13 C 0.99514(9) 0.25852(10) 0.8396(3) 0.0329(9) Uani 1 1 d . . .
H13 H 1.0039 0.2839 0.7984 0.039 Uiso 1 1 calc R . .
C17 C 0.89341(9) 0.11673(9) 1.0193(3) 0.0288(8) Uani 1 1 d . . .
C18 C 0.87205(10) 0.09508(10) 0.9233(3) 0.0276(8) Uani 1 1 d . . .
C19 C 0.82748(9) 0.07873(9) 0.9132(3) 0.0248(8) Uani 1 1 d . . .
C20 C 0.80564(10) 0.08489(9) 0.9968(3) 0.0261(8) Uani 1 1 d . . .
H20 H 0.7757 0.0742 0.9894 0.031 Uiso 1 1 calc R . .
C21 C 0.82641(10) 0.10660(9) 1.0925(3) 0.0265(8) Uani 1 1 d . . .
C22 C 0.87039(10) 0.12192(9) 1.1025(3) 0.0295(9) Uani 1 1 d . . .
H22 H 0.8848 0.1362 1.1676 0.035 Uiso 1 1 calc R . .
C23 C 0.80298(11) 0.11301(9) 1.1799(3) 0.0322(9) Uani 1 1 d . . .
H23 H 0.8180 0.1254 1.2457 0.039 Uiso 1 1 calc R . .
C24 C 0.80974(9) 0.08224(9) 0.6915(3) 0.0249(8) Uani 1 1 d . . .
C25 C 0.84235(9) 0.09031(9) 0.6171(3) 0.0239(8) Uani 1 1 d . . .
C26 C 0.84981(9) 0.11717(9) 0.5281(3) 0.0249(8) Uani 1 1 d . . .
C27 C 0.82385(10) 0.13518(9) 0.5139(3) 0.0298(9) Uani 1 1 d . . .
H27 H 0.8285 0.1534 0.4531 0.036 Uiso 1 1 calc R . .
C28 C 0.79123(10) 0.12707(10) 0.5869(3) 0.0343(10) Uani 1 1 d . . .
H28 H 0.7738 0.1397 0.5764 0.041 Uiso 1 1 calc R . .
C29 C 0.78431(9) 0.10058(9) 0.6747(3) 0.0294(9) Uani 1 1 d . . .
H29 H 0.7618 0.0948 0.7244 0.035 Uiso 1 1 calc R . .
C30 C 0.85316(10) 0.03050(9) 0.5905(3) 0.0366(10) Uani 1 1 d . . .
H30A H 0.8534 0.0319 0.5098 0.044 Uiso 1 1 calc R . .
H30B H 0.8234 0.0109 0.6147 0.044 Uiso 1 1 calc R . .
C31 C 0.88173(13) 0.01406(13) 0.6282(4) 0.0622(13) Uani 1 1 d . . .
H31A H 0.8834 0.0155 0.7088 0.075 Uiso 1 1 calc R . .
H31B H 0.8689 -0.0164 0.6067 0.075 Uiso 1 1 calc R . .
C32 C 0.92558(14) 0.03837(15) 0.5827(5) 0.100(2) Uani 1 1 d . . .
H32A H 0.9431 0.0268 0.6120 0.151 Uiso 1 1 calc R . .
H32B H 0.9384 0.0686 0.6031 0.151 Uiso 1 1 calc R . .
H32C H 0.9243 0.0358 0.5030 0.151 Uiso 1 1 calc R . .
O1 O 0.94914(7) 0.15231(7) 0.6168(2) 0.0349(6) Uani 1 1 d D . .
H1A H 0.9660(9) 0.1562(10) 0.664(2) 0.042 Uiso 1 1 d D . .
O2 O 1.01444(7) 0.32459(7) 0.3418(2) 0.0486(8) Uani 1 1 d . . .
O3 O 0.99111(6) 0.15547(7) 0.8100(2) 0.0355(6) Uani 1 1 d D . .
O4 O 0.89586(7) 0.09102(8) 0.8452(2) 0.0381(7) Uani 1 1 d D . .
H4A H 0.8813(9) 0.0802(10) 0.791(2) 0.046 Uiso 1 1 d D . .
O5 O 0.76589(7) 0.10375(7) 1.1753(2) 0.0438(7) Uani 1 1 d . . .
O6 O 0.86841(6) 0.07299(6) 0.63610(19) 0.0286(6) Uani 1 1 d . . .
S1 S 0.88986(2) 0.12638(2) 0.42852(8) 0.0304(2) Uani 1 1 d . . .
S2 S 1.03139(2) 0.23516(3) 0.67500(8) 0.0374(3) Uani 1 1 d . . .
S3 S 0.94902(3) 0.13573(3) 1.03643(9) 0.0376(3) Uani 1 1 d . . .
S4 S 0.79817(2) 0.04530(2) 0.80105(8) 0.0319(2) Uani 1 1 d . . .
C14 C 1.0287(2) 0.1529(2) 0.8383(10) 0.051(2) Uani 0.826(8) 1 d PDU A 1
H14C H 1.0317 0.1533 0.9187 0.061 Uiso 0.826(8) 1 calc PR A 1
H14D H 1.0546 0.1779 0.8080 0.061 Uiso 0.826(8) 1 calc PR A 1
C15 C 1.0247(2) 0.11264(19) 0.7935(8) 0.074(3) Uani 0.826(8) 1 d PDU A 1
H15C H 1.0526 0.1137 0.8000 0.089 Uiso 0.826(8) 1 calc PR A 1
H15D H 1.0173 0.1104 0.7150 0.089 Uiso 0.826(8) 1 calc PR A 1
C16 C 0.9906(2) 0.07325(19) 0.8526(7) 0.099(3) Uani 0.826(8) 1 d PDU A 1
H16D H 0.9881 0.0474 0.8187 0.148 Uiso 0.826(8) 1 calc PR A 1
H16E H 0.9631 0.0724 0.8478 0.148 Uiso 0.826(8) 1 calc PR A 1
H16F H 0.9987 0.0744 0.9294 0.148 Uiso 0.826(8) 1 calc PR A 1
C14' C 1.0220(13) 0.1452(11) 0.845(5) 0.071(9) Uani 0.174(8) 1 d PDU A 2
H14E H 1.0227 0.1441 0.9253 0.085 Uiso 0.174(8) 1 calc PR A 2
H14F H 1.0508 0.1669 0.8184 0.085 Uiso 0.174(8) 1 calc PR A 2
C15' C 1.0089(13) 0.1005(10) 0.796(4) 0.072(7) Uani 0.174(8) 1 d PDU A 2
H15E H 0.9778 0.0807 0.8054 0.087 Uiso 0.174(8) 1 calc PR A 2
H15F H 1.0156 0.1031 0.7166 0.087 Uiso 0.174(8) 1 calc PR A 2
C16' C 1.0346(8) 0.0840(7) 0.856(3) 0.081(9) Uani 0.174(8) 1 d PDU A 2
H16G H 1.0315 0.0586 0.8189 0.121 Uiso 0.174(8) 1 calc PR A 2
H16H H 1.0239 0.0765 0.9310 0.121 Uiso 0.174(8) 1 calc PR A 2
H16I H 1.0649 0.1063 0.8575 0.121 Uiso 0.174(8) 1 calc PR A 2

loop_
_atom_site_aniso_label
_atom_site_aniso_U_11
_atom_site_aniso_U_22
_atom_site_aniso_U_33
_atom_site_aniso_U_23
_atom_site_aniso_U_13
_atom_site_aniso_U_12
C1 0.0200(17) 0.0283(18) 0.018(2) -0.0039(16) 0.0015(15) 0.0087(14)
C2 0.0257(18) 0.0266(18) 0.020(2) -0.0006(16) 0.0040(16) 0.0098(15)
C3 0.0183(17) 0.0345(19) 0.026(3) -0.0063(17) 0.0027(15) 0.0099(15)
C4 0.0237(18) 0.0256(18) 0.038(3) -0.0006(18) 0.0065(18) 0.0084(15)
C5 0.0220(17) 0.0251(18) 0.035(3) -0.0003(16) 0.0018(17) 0.0120(15)
C6 0.0264(18) 0.0339(19) 0.026(3) 0.0008(17) 0.0020(16) 0.0164(16)
C7 0.0305(19) 0.036(2) 0.049(3) 0.006(2) -0.0007(18) 0.0184(18)
C8 0.0152(16) 0.036(2) 0.022(2) -0.0068(17) -0.0056(15) 0.0040(15)
C9 0.0183(17) 0.035(2) 0.024(3) -0.0137(17) -0.0089(16) 0.0102(15)
C10 0.0208(17) 0.0335(19) 0.027(3) -0.0041(17) -0.0050(16) 0.0092(15)
C11 0.0218(18) 0.044(2) 0.030(3) -0.0055(19) -0.0016(17) 0.0113(17)
C12 0.031(2) 0.038(2) 0.045(3) -0.008(2) -0.0021(19) 0.0189(17)
C13 0.0225(18) 0.0320(19) 0.038(3) 0.0001(18) -0.0075(18) 0.0093(16)
C17 0.0289(18) 0.0258(18) 0.024(3) 0.0033(17) 0.0003(17) 0.0081(15)
C18 0.0321(19) 0.0313(19) 0.017(2) 0.0036(17) 0.0039(17) 0.0141(16)
C19 0.0240(17) 0.0218(17) 0.020(2) 0.0014(15) -0.0022(16) 0.0052(14)
C20 0.0285(18) 0.0247(17) 0.021(2) 0.0072(17) 0.0020(17) 0.0106(15)
C21 0.0348(19) 0.0215(17) 0.023(3) 0.0063(16) 0.0019(17) 0.0141(15)
C22 0.038(2) 0.0224(17) 0.020(2) 0.0003(16) -0.0054(17) 0.0089(16)
C23 0.045(2) 0.0289(19) 0.022(3) 0.0017(17) 0.0014(19) 0.0185(17)
C24 0.0221(17) 0.0206(17) 0.019(2) -0.0010(15) -0.0007(16) 0.0013(14)
C25 0.0207(17) 0.0210(17) 0.022(2) -0.0060(16) -0.0056(16) 0.0045(14)
C26 0.0227(17) 0.0220(17) 0.019(2) -0.0054(16) -0.0003(16) 0.0030(15)
C27 0.0321(19) 0.0235(18) 0.024(3) -0.0033(16) -0.0074(17) 0.0064(15)
C28 0.031(2) 0.031(2) 0.042(3) -0.0062(19) -0.0056(19) 0.0169(16)
C29 0.0238(18) 0.0255(18) 0.030(3) -0.0060(17) 0.0004(16) 0.0056(15)
C30 0.043(2) 0.032(2) 0.033(3) -0.0088(18) -0.0076(19) 0.0178(17)
C31 0.073(3) 0.064(3) 0.066(4) -0.013(3) -0.017(3) 0.047(3)
C32 0.072(3) 0.102(4) 0.147(7) -0.032(4) -0.021(4) 0.058(3)
O1 0.0320(14) 0.0344(13) 0.0265(18) 0.0046(13) -0.0084(11) 0.0077(11)
O2 0.0403(14) 0.0281(14) 0.070(2) 0.0089(13) -0.0003(14) 0.0113(12)
O3 0.0257(12) 0.0432(14) 0.0383(19) -0.0150(12) -0.0069(11) 0.0178(11)
O4 0.0300(14) 0.0578(16) 0.0212(19) -0.0095(13) -0.0046(12) 0.0181(13)
O5 0.0456(15) 0.0566(16) 0.038(2) -0.0032(13) 0.0038(13) 0.0320(13)
O6 0.0261(12) 0.0269(12) 0.0279(17) -0.0029(11) -0.0047(11) 0.0095(10)
S1 0.0276(5) 0.0306(5) 0.0207(6) -0.0031(4) 0.0006(4) 0.0054(4)
S2 0.0210(4) 0.0506(6) 0.0272(7) -0.0036(5) -0.0006(4) 0.0079(4)
S3 0.0314(5) 0.0438(5) 0.0312(7) 0.0041(5) -0.0064(4) 0.0140(4)
S4 0.0307(5) 0.0278(5) 0.0221(6) 0.0002(4) -0.0003(4) 0.0033(4)
C14 0.038(3) 0.059(4) 0.069(5) -0.021(4) -0.022(3) 0.035(3)
C15 0.067(5) 0.068(4) 0.103(5) -0.041(4) -0.032(5) 0.044(4)
C16 0.103(6) 0.068(4) 0.141(8) -0.016(4) -0.030(5) 0.054(4)
C14' 0.062(12) 0.070(12) 0.092(12) -0.028(11) -0.024(12) 0.041(10)
C15' 0.067(13) 0.063(12) 0.114(13) -0.021(12) -0.022(12) 0.052(10)
C16' 0.083(16) 0.063(13) 0.12(2) -0.022(14) -0.028(14) 0.055(11)

loop_
_atom_type_symbol
_atom_type_description
_atom_type_scat_dispersion_real
_atom_type_scat_dispersion_imag
_atom_type_scat_source
C C 0.0033 0.0016 'International Tables Vol C Tables 4.2.6.8 and 6.1.1.4'
H H 0.0000 0.0000 'International Tables Vol C Tables 4.2.6.8 and 6.1.1.4'
S S 0.1246 0.1234 'International Tables Vol C Tables 4.2.6.8 and 6.1.1.4'
O O 0.0106 0.0060 'International Tables Vol C Tables 4.2.6.8 and 6.1.1.4'

loop_
_geom_angle_atom_site_label_1
_geom_angle_atom_site_label_2
_geom_angle_atom_site_label_3
_geom_angle
C6 C1 C2 119.8(3)
C6 C1 S1 118.9(3)
C2 C1 S1 120.9(2)
O1 C2 C1 117.9(3)
O1 C2 C3 122.5(3)
C1 C2 C3 119.5(3)
C4 C3 C2 119.4(3)
C4 C3 S2 119.9(2)
C2 C3 S2 120.0(3)
C3 C4 C5 121.5(3)
C3 C4 H4 119.2
C5 C4 H4 119.2
C4 C5 C6 119.0(3)
C4 C5 C7 121.6(3)
C6 C5 C7 119.5(3)
C1 C6 C5 120.9(3)
C1 C6 H6 119.6
C5 C6 H6 119.6
O2 C7 C5 124.3(4)
O2 C7 H7 117.9
C5 C7 H7 117.9
C13 C8 C9 119.9(3)
C13 C8 S2 119.8(3)
C9 C8 S2 120.4(3)
O3 C9 C10 121.6(3)
O3 C9 C8 118.4(3)
C10 C9 C8 119.7(3)
C9 C10 C11 119.4(3)
C9 C10 S3 121.8(3)
C11 C10 S3 118.8(3)
C12 C11 C10 121.3(4)
C12 C11 H11 119.4
C10 C11 H11 119.4
C11 C12 C13 119.4(3)
C11 C12 H12 120.3
C13 C12 H12 120.3
C12 C13 C8 120.4(3)
C12 C13 H13 119.8
C8 C13 H13 119.8
C22 C17 C18 119.4(3)
C22 C17 S3 119.8(3)
C18 C17 S3 120.7(3)
O4 C18 C17 117.0(3)
O4 C18 C19 123.2(3)
C17 C18 C19 119.8(3)
C20 C19 C18 119.4(3)
C20 C19 S4 119.3(2)
C18 C19 S4 121.0(3)
C19 C20 C21 121.6(3)
C19 C20 H20 119.2
C21 C20 H20 119.2
C22 C21 C20 118.5(3)
C22 C21 C23 120.4(3)
C20 C21 C23 121.0(3)
C17 C22 C21 121.3(3)
C17 C22 H22 119.4
C21 C22 H22 119.4
O5 C23 C21 125.0(3)
O5 C23 H23 117.5
C21 C23 H23 117.5
C29 C24 C25 119.4(3)
C29 C24 S4 120.2(3)
C25 C24 S4 120.2(2)
O6 C25 C26 120.5(3)
O6 C25 C24 119.1(3)
C26 C25 C24 120.3(3)
C27 C26 C25 118.8(3)
C27 C26 S1 119.8(3)
C25 C26 S1 121.4(2)
C28 C27 C26 121.2(3)
C28 C27 H27 119.4
C26 C27 H27 119.4
C29 C28 C27 119.4(3)
C29 C28 H28 120.3
C27 C28 H28 120.3
C28 C29 C24 120.9(3)
C28 C29 H29 119.6
C24 C29 H29 119.6
O6 C30 C31 109.0(3)
O6 C30 H30A 109.9
C31 C30 H30A 109.9
O6 C30 H30B 109.9
C31 C30 H30B 109.9
H30A C30 H30B 108.3
C32 C31 C30 113.1(4)
C32 C31 H31A 109.0
C30 C31 H31A 109.0
C32 C31 H31B 109.0
C30 C31 H31B 109.0
H31A C31 H31B 107.8
C31 C32 H32A 109.5
C31 C32 H32B 109.5
H32A C32 H32B 109.5
C31 C32 H32C 109.5
H32A C32 H32C 109.5
H32B C32 H32C 109.5
C2 O1 H1A 117(2)
C9 O3 C14' 120.2(14)
C9 O3 C14 115.0(3)
C14' O3 C14 11(3)
C18 O4 H4A 110(2)
C25 O6 C30 115.2(2)
C1 S1 C26 102.09(14)
C3 S2 C8 103.96(14)
C17 S3 C10 98.00(14)
C19 S4 C24 103.72(14)
O3 C14 C15 109.7(4)
O3 C14 H14C 109.7
C15 C14 H14C 109.7
O3 C14 H14D 109.7
C15 C14 H14D 109.7
H14C C14 H14D 108.2
C14 C15 C16 112.0(7)
C14 C15 H15C 109.2
C16 C15 H15C 109.2
C14 C15 H15D 109.2
C16 C15 H15D 109.2
H15C C15 H15D 107.9
C15 C16 H16D 109.5
C15 C16 H16E 109.5
H16D C16 H16E 109.5
C15 C16 H16F 109.5
H16D C16 H16F 109.5
H16E C16 H16F 109.5
O3 C14' C15' 106.7(17)
O3 C14' H14E 110.4
C15' C14' H14E 110.4
O3 C14' H14F 110.4
C15' C14' H14F 110.4
H14E C14' H14F 108.6
C16' C15' C14' 106.7(16)
C16' C15' H15E 110.4
C14' C15' H15E 110.4
C16' C15' H15F 110.4
C14' C15' H15F 110.4
H15E C15' H15F 108.6
C15' C16' H16G 109.5
C15' C16' H16H 109.5
H16G C16' H16H 109.5
C15' C16' H16I 109.5
H16G C16' H16I 109.5
H16H C16' H16I 109.5

loop_
_geom_bond_atom_site_label_1
_geom_bond_atom_site_label_2
_geom_bond_distance
C1 C6 1.391(4)
C1 C2 1.395(4)
C1 S1 1.786(3)
C2 O1 1.337(4)
C2 C3 1.421(4)
C3 C4 1.378(4)
C3 S2 1.773(3)
C4 C5 1.389(5)
C4 H4 0.9500
C5 C6 1.397(4)
C5 C7 1.469(5)
C6 H6 0.9500
C7 O2 1.213(3)
C7 H7 0.9500
C8 C13 1.393(4)
C8 C9 1.399(4)
C8 S2 1.783(4)
C9 O3 1.382(3)
C9 C10 1.385(5)
C10 C11 1.392(4)
C10 S3 1.784(3)
C11 C12 1.379(5)
C11 H11 0.9500
C12 C13 1.379(5)
C12 H12 0.9500
C13 H13 0.9500
C17 C22 1.385(5)
C17 C18 1.408(5)
C17 S3 1.776(3)
C18 O4 1.341(4)
C18 C19 1.412(4)
C19 C20 1.375(4)
C19 S4 1.784(3)
C20 C21 1.400(5)
C20 H20 0.9500
C21 C22 1.399(4)
C21 C23 1.452(5)
C22 H22 0.9500
C23 O5 1.206(3)
C23 H23 0.9500
C24 C29 1.387(4)
C24 C25 1.398(4)
C24 S4 1.787(3)
C25 O6 1.382(3)
C25 C26 1.392(4)
C26 C27 1.390(4)
C26 S1 1.789(3)
C27 C28 1.387(5)
C27 H27 0.9500
C28 C29 1.375(5)
C28 H28 0.9500
C29 H29 0.9500
C30 O6 1.455(3)
C30 C31 1.495(4)
C30 H30A 0.9900
C30 H30B 0.9900
C31 C32 1.480(5)
C31 H31A 0.9900
C31 H31B 0.9900
C32 H32A 0.9800
C32 H32B 0.9800
C32 H32C 0.9800
O1 H1A 0.803(18)
O3 C14' 1.404(16)
O3 C14 1.446(5)
O4 H4A 0.820(18)
C14 C15 1.488(6)
C14 H14C 0.9900
C14 H14D 0.9900
C15 C16 1.517(9)
C15 H15C 0.9900
C15 H15D 0.9900
C16 H16D 0.9800
C16 H16E 0.9800
C16 H16F 0.9800
C14' C15' 1.553(18)
C14' H14E 0.9900
C14' H14F 0.9900
C15' C16' 1.519(19)
C15' H15E 0.9900
C15' H15F 0.9900
C16' H16G 0.9800
C16' H16H 0.9800
C16' H16I 0.9800
